data_2005565
loop_
_publ_author_name
'Brito-Arias, M.'
'Ramirez, G.'
'Rivas, R. E.'
'Molins, E.'
'Maniukiewicz, W.'

_publ_section_title 3,3,6,6-Tetramethyl-9-(2-nitrophenyl)-3,4,5,6,9,10-hexahydroacridine-1,8(2<i>H</i>,7<i>H</i>)-dione
_journal_issue 11
_journal_name_full 'Acta Crystallographica Section C'
_journal_page_first 2811
_journal_page_last 2814
_journal_paper_doi 10.1107/S0108270196008530
_journal_volume 52
_journal_year 1996
_chemical_formula_sum 'C23 H26 N2 O4'
_chemical_formula_weight 394.46
_chemical_name_systematic
;
9-(2-Nitrophenyl)-3,3',6,6'-tetramethylhexahydroacridin-1,8-dione
;
_space_group_IT_number 15
_symmetry_cell_setting monoclinic
_symmetry_space_group_name_Hall '-C 2yc'
_symmetry_space_group_name_H-M 'C 1 2/c 1'
_cell_angle_alpha 90.00
_cell_angle_beta 133.07(2)
_cell_angle_gamma 90.00
_cell_formula_units_Z 8
_cell_length_a 26.542(4)
_cell_length_b 10.089(1)
_cell_length_c 20.922(3)
_cell_measurement_reflns_used 25
_cell_measurement_temperature 293(2)
_cell_measurement_theta_max 19.42
_cell_measurement_theta_min 16.04
_cell_volume 4092.8(16)
_computing_cell_refinement 'CAD-4 diffractometer software'
_computing_data_collection 'CAD-4 diffractometer software'
_computing_data_reduction 'MoLEN (Enraf-Nonius, 1990)'
_computing_molecular_graphics 'PLATON (Spek, 1996a) and PLUTON (Spek, 1996b)'
_computing_publication_material SHELXL93
_computing_structure_refinement 'SHELXL93 (Sheldrick, 1993)'
_computing_structure_solution 'SHELXS86 (Sheldrick, 1990)'
_diffrn_ambient_temperature 293(2)
_diffrn_measurement_device 'Enraf-Nonius CAD4'
_diffrn_measurement_method \w--2\q
_diffrn_radiation_monochromator graphite
_diffrn_radiation_source 'fine-focus sealed tube'
_diffrn_radiation_type MoK\a
_diffrn_radiation_wavelength 0.71069
_diffrn_reflns_av_R_equivalents 0.018
_diffrn_reflns_av_sigmaI/netI 0.0271
_diffrn_reflns_limit_h_max 27
_diffrn_reflns_limit_h_min -37
_diffrn_reflns_limit_k_max 14
_diffrn_reflns_limit_k_min 0
_diffrn_reflns_limit_l_max 29
_diffrn_reflns_limit_l_min 0
_diffrn_reflns_number 7010
_diffrn_reflns_theta_max 29.98
_diffrn_reflns_theta_min 1.97
_diffrn_standards_decay_% 0.9
_diffrn_standards_interval_count 100
_diffrn_standards_number 3
_exptl_absorpt_coefficient_mu 0.088
_exptl_absorpt_correction_T_max 0.99
_exptl_absorpt_correction_T_min 0.90
_exptl_absorpt_correction_type 'empirical using azimuthal (\y) scans (North, Phillips & Mathews, 1968)'
_exptl_crystal_colour colourless
_exptl_crystal_density_diffrn 1.280
_exptl_crystal_density_meas ?
_exptl_crystal_description irregular
_exptl_crystal_F_000 1680
_exptl_crystal_size_max 0.55
_exptl_crystal_size_mid 0.48
_exptl_crystal_size_min 0.36
_refine_diff_density_max 0.524
_refine_diff_density_min -0.537
_refine_ls_extinction_method none
_refine_ls_goodness_of_fit_all 0.996
_refine_ls_goodness_of_fit_obs 1.070
_refine_ls_hydrogen_treatment 'H atoms riding'
_refine_ls_matrix_type full
_refine_ls_number_parameters 266
_refine_ls_number_reflns 5076
_refine_ls_number_restraints 0
_refine_ls_restrained_S_all 1.104
_refine_ls_restrained_S_obs 1.070
_refine_ls_R_factor_all 0.1022
_refine_ls_R_factor_obs 0.0625
_refine_ls_shift/esd_max -0.025
_refine_ls_shift/esd_mean 0.003
_refine_ls_structure_factor_coef Fsqd
_refine_ls_weighting_details 'w = 1/[\s^2^(Fo^2^)+(0.0972P)^2^+3.6916P] where P=(Fo^2^+2Fc^2^)/3'
_refine_ls_weighting_scheme calc
_refine_ls_wR_factor_all 0.2188
_refine_ls_wR_factor_obs 0.1722
_reflns_number_observed 3965
_reflns_number_total 5957
_reflns_observed_criterion >2sigma(I)
_cod_data_source_file ab1390.cif
_cod_data_source_block I
_cod_depositor_comments
;
The following automatic conversions were performed:

'_exptl_crystal_density_meas' value 'not measured' was changed to '?'
- the value is perceived as not measured.

Automatic conversion script
Id: cif_fix_values 3008 2015-01-20 13:52:24Z robertas 

The following automatic conversions were performed:

'_refine_ls_weighting_scheme' value 'calc w =
1/[\s^2^(Fo^2^)+(0.0972P)^2^+3.6916P] where P=(Fo^2^+2Fc^2^)/3' was
changed to 'calc'. New tag '_refine_ls_weighting_details' was
created. The value of the new tag was set to 'w =
1/[\s^2^(Fo^2^)+(0.0972P)^2^+3.6916P] where P=(Fo^2^+2Fc^2^)/3'.

Automatic conversion script
Id: cif_fix_values 3143 2015-03-26 13:38:13Z robertas 
;
_cod_original_cell_volume 4092.8(8)
_cod_original_sg_symbol_H-M 'C 2/c'
_cod_database_code 2005565

loop_
_symmetry_equiv_pos_as_xyz
'x, y, z'
'-x, y, -z+1/2'
'x+1/2, y+1/2, z'
'-x+1/2, y+1/2, -z+1/2'
'-x, -y, -z'
'x, -y, z-1/2'
'-x+1/2, -y+1/2, -z'
'x+1/2, -y+1/2, z-1/2'

loop_
_atom_site_aniso_label
_atom_site_aniso_U_11
_atom_site_aniso_U_22
_atom_site_aniso_U_33
_atom_site_aniso_U_12
_atom_site_aniso_U_13
_atom_site_aniso_U_23
O1 0.0648(5) 0.0537(6) 0.0320(4) -0.0038(5) 0.0247(3) 0.0061(4)
O2' 0.0520(5) 0.1105(12) 0.0496(5) -0.0003(7) 0.0267(4) -0.0020(6)
O3' 0.1110(8) 0.0968(11) 0.0404(5) 0.0018(8) 0.0420(5) 0.0098(6)
O8 0.0600(4) 0.0630(7) 0.0492(4) -0.0177(5) 0.0316(4) -0.0030(5)
N2' 0.0632(5) 0.0519(7) 0.0353(4) -0.0146(6) 0.0268(4) -0.0055(5)
N10 0.0448(4) 0.0396(5) 0.0170(3) -0.0158(4) 0.0171(3) -0.0015(3)
C1 0.0478(4) 0.0372(6) 0.0340(4) 0.0062(5) 0.0272(3) 0.0057(4)
C2 0.0580(5) 0.0431(7) 0.0422(5) -0.0001(6) 0.0321(4) 0.0099(5)
C3 0.0493(4) 0.0439(7) 0.0416(4) -0.0024(5) 0.0315(4) 0.0064(5)
C31 0.0759(6) 0.0664(12) 0.0992(8) 0.0107(8) 0.0697(5) 0.0132(8)
C32 0.0699(7) 0.0589(10) 0.0625(7) -0.0162(8) 0.0419(6) 0.0072(7)
C4 0.0588(5) 0.0496(8) 0.0365(4) -0.0148(6) 0.0308(4) -0.0040(5)
C4a 0.0517(4) 0.0375(6) 0.0331(4) -0.0021(5) 0.0302(3) 0.0032(4)
C4b 0.0533(4) 0.0394(7) 0.0362(4) -0.0041(5) 0.0319(3) 0.0007(4)
C5 0.0693(6) 0.0513(8) 0.0363(4) -0.0089(6) 0.0358(4) 0.0020(5)
C6 0.0546(5) 0.0441(7) 0.0444(5) 0.0016(5) 0.0352(4) 0.0083(5)
C61 0.0709(6) 0.0660(11) 0.0715(7) 0.0208(8) 0.0511(5) 0.0204(7)
C62 0.0764(7) 0.0617(10) 0.0532(6) 0.0001(8) 0.0448(5) 0.0172(6)
C7 0.0528(5) 0.0505(8) 0.0521(5) -0.0010(6) 0.0366(4) 0.0109(5)
C8 0.0474(4) 0.0398(7) 0.0449(5) 0.0000(5) 0.0321(4) 0.0021(5)
C8a 0.0461(4) 0.0366(6) 0.0359(4) 0.0002(5) 0.0306(3) 0.0004(4)
C9a 0.0429(4) 0.0342(6) 0.0322(4) 0.0017(4) 0.0269(3) 0.0017(4)
C9 0.0394(4) 0.0367(6) 0.0283(4) 0.0013(4) 0.0226(3) -0.0002(4)
C1' 0.0520(4) 0.0345(6) 0.0387(4) -0.0022(5) 0.0340(3) -0.0005(4)
C2' 0.0628(5) 0.0377(7) 0.0412(4) -0.0120(5) 0.0381(4) -0.0056(4)
C3' 0.1009(6) 0.0496(8) 0.0621(5) -0.0236(7) 0.0666(4) -0.0189(5)
C4' 0.1160(6) 0.0499(9) 0.0969(6) -0.0054(8) 0.0916(5) -0.0129(6)
C5' 0.0928(6) 0.0539(10) 0.0973(8) 0.0178(7) 0.0777(5) 0.0085(7)
C6' 0.0629(5) 0.0507(8) 0.0533(5) 0.0102(6) 0.0425(4) 0.0043(5)

loop_
_atom_site_label
_atom_site_occupancy
_atom_site_fract_x
_atom_site_fract_y
_atom_site_fract_z
_atom_site_U_iso_or_equiv
_atom_site_thermal_displace_type
_atom_site_calc_flag
_atom_site_refinement_flags
_atom_site_type_symbol
O1 1 0.27280(5) 0.79254(12) -0.13038(6) 0.0572(3) Uani d . O
O2' 1 0.15884(6) 0.5656(2) -0.19088(8) 0.0775(5) Uani d . O
O3' 1 0.16826(8) 0.5629(2) -0.28462(7) 0.0910(5) Uani d . O
O8 1 0.21588(5) 0.40519(13) -0.01950(7) 0.0623(3) Uani d . O
N2' 1 0.19143(7) 0.54248(14) -0.21117(7) 0.0560(4) Uani d . N
N10 1 0.40824(5) 0.68628(11) 0.16619(5) 0.0372(3) Uani d . N
H10 1 0.44472(5) 0.70476(11) 0.21941(5) 0.056 Uiso calc R H
C1 1 0.32343(6) 0.81284(14) -0.05321(7) 0.0403(3) Uani d . C
C2 1 0.37179(7) 0.9261(2) -0.02492(9) 0.0495(4) Uani d . C
H2A 1 0.35277(7) 1.0061(2) -0.02265(9) 0.074 Uiso calc R H
H2B 1 0.37389(7) 0.9393(2) -0.06897(9) 0.074 Uiso calc R H
C3 1 0.44488(6) 0.90732(15) 0.06343(8) 0.0446(3) Uani d . C
C31 1 0.48206(8) 0.7981(2) 0.05830(12) 0.0721(5) Uani d . C
H31A 1 0.5279(3) 0.7872(11) 0.1146(3) 0.108 Uiso calc R H
H31B 1 0.4845(7) 0.8223(8) 0.0161(8) 0.108 Uiso calc R H
H31C 1 0.4571(5) 0.7164(4) 0.0410(10) 0.108 Uiso calc R H
C32 1 0.48544(8) 1.0370(2) 0.09296(11) 0.0666(5) Uani d . C
H32A 1 0.5308(3) 1.0249(5) 0.1497(4) 0.100 Uiso calc R H
H32B 1 0.4620(4) 1.1056(4) 0.0959(9) 0.100 Uiso calc R H
H32C 1 0.4890(7) 1.0618(8) 0.0518(5) 0.100 Uiso calc R H
C4 1 0.44040(7) 0.8688(2) 0.12999(8) 0.0498(4) Uani d . C
H4A 1 0.48577(7) 0.8428(2) 0.18429(8) 0.075 Uiso calc R H
H4B 1 0.42575(7) 0.9451(2) 0.14202(8) 0.075 Uiso calc R H
C4a 1 0.39132(6) 0.75805(14) 0.09809(7) 0.0396(3) Uani d . C
C4b 1 0.36573(6) 0.58449(14) 0.14760(7) 0.0418(3) Uani d . C
C5 1 0.38781(7) 0.5265(2) 0.22900(8) 0.0525(4) Uani d . C
H5A 1 0.36798(7) 0.5779(2) 0.24644(8) 0.079 Uiso calc R H
H5B 1 0.43761(7) 0.5321(2) 0.27564(8) 0.079 Uiso calc R H
C6 1 0.36542(6) 0.3810(2) 0.21646(8) 0.0465(3) Uani d . C
C61 1 0.40640(8) 0.2917(2) 0.20701(11) 0.0674(5) Uani d . C
H61A 1 0.45457(11) 0.2974(11) 0.2590(4) 0.101 Uiso calc R H
H61B 1 0.3993(6) 0.3197(9) 0.1575(6) 0.101 Uiso calc R H
H61C 1 0.3912(5) 0.2017(3) 0.1986(10) 0.101 Uiso calc R H
C62 1 0.37747(8) 0.3357(2) 0.29575(10) 0.0633(5) Uani d . C
H62A 1 0.4246(2) 0.3520(13) 0.34822(12) 0.095 Uiso calc R H
H62B 1 0.3678(7) 0.2427(4) 0.2909(5) 0.095 Uiso calc R H
H62C 1 0.3475(5) 0.3841(10) 0.2979(5) 0.095 Uiso calc R H
C7 1 0.28885(7) 0.3733(2) 0.13395(9) 0.0511(4) Uani d . C
H7A 1 0.27544(7) 0.2807(2) 0.12092(9) 0.077 Uiso calc R H
H7B 1 0.26303(7) 0.4149(2) 0.14585(9) 0.077 Uiso calc R H
C8 1 0.26834(6) 0.43757(15) 0.05385(8) 0.0435(3) Uani d . C
C8a 1 0.31186(6) 0.54523(13) 0.06640(7) 0.0373(3) Uani d . C
C9 1 0.29276(5) 0.60729(13) -0.01366(7) 0.0353(3) Uani d . C
C9a 1 0.33771(5) 0.72772(13) 0.01457(7) 0.0354(3) Uani d . C
H9 1 0.24416(5) 0.63393(13) -0.05511(7) 0.053 Uiso calc R H
C1' 1 0.30496(6) 0.50982(13) -0.05780(7) 0.0392(3) Uani d . C
C2' 1 0.26017(6) 0.48387(14) -0.14736(8) 0.0450(3) Uani d . C
C3' 1 0.27833(8) 0.4007(2) -0.18217(9) 0.0615(4) Uani d . C
H3' 1 0.24765(8) 0.3866(2) -0.24223(9) 0.092 Uiso calc R H
C4' 1 0.34165(8) 0.3398(2) -0.12745(11) 0.0715(4) Uani d . C
H4' 1 0.35349(8) 0.2821(2) -0.15009(11) 0.107 Uiso calc R H
C5' 1 0.38741(8) 0.3644(2) -0.03918(12) 0.0705(5) Uani d . C
H5' 1 0.43073(8) 0.3248(2) -0.00198(12) 0.106 Uiso calc R H
C6' 1 0.36894(7) 0.4484(2) -0.00549(9) 0.0531(4) Uani d . C
H6' 1 0.40066(7) 0.4641(2) 0.05445(9) 0.080 Uiso calc R H

loop_
_atom_type_symbol
_atom_type_description
_atom_type_scat_dispersion_real
_atom_type_scat_dispersion_imag
_atom_type_scat_source
C C 0.0033 0.0016 'International Tables Vol C Tables 4.2.6.8 and 6.1.1.4'
H H 0.0000 0.0000 'International Tables Vol C Tables 4.2.6.8 and 6.1.1.4'
N N 0.0061 0.0033 'International Tables Vol C Tables 4.2.6.8 and 6.1.1.4'
O O 0.0106 0.0060 'International Tables Vol C Tables 4.2.6.8 and 6.1.1.4'

loop_
_geom_angle_atom_site_label_1
_geom_angle_atom_site_label_2
_geom_angle_atom_site_label_3
_geom_angle
_geom_angle_publ_flag
O2' N2' O3' 122.60(15) y
O2' N2' C2' 120.00(13) y
O3' N2' C2' 117.4(2) y
C4b N10 C4a 118.58(9) y
C4b N10 H10 120.71(6) n
C4a N10 H10 120.71(6) n
O1 C1 C9a 120.25(13) y
O1 C1 C2 121.34(13) y
C9a C1 C2 118.40(10) y
C1 C2 C3 114.86(12) y
C1 C2 H2A 108.55(9) n
C3 C2 H2A 108.55(9) n
C1 C2 H2B 108.55(8) n
C3 C2 H2B 108.55(9) n
H2A C2 H2B 107.5 n
C2 C3 C31 110.63(13) y
C2 C3 C4 108.10(12) y
C31 C3 C4 109.64(13) y
C2 C3 C32 110.22(12) y
C31 C3 C32 109.50(14) y
C4 C3 C32 108.72(13) y
C3 C31 H31A 109.47(8) n
C3 C31 H31B 109.47(10) n
H31A C31 H31B 109.5 n
C3 C31 H31C 109.47(9) n
H31A C31 H31C 109.5 n
H31B C31 H31C 109.5 n
C3 C32 H32A 109.47(7) n
C3 C32 H32B 109.47(10) n
H32A C32 H32B 109.5 n
C3 C32 H32C 109.47(10) n
H32A C32 H32C 109.5 n
H32B C32 H32C 109.5 n
C4a C4 C3 111.88(11) y
C4a C4 H4A 109.24(7) n
C3 C4 H4A 109.24(7) n
C4a C4 H4B 109.24(9) n
C3 C4 H4B 109.24(9) n
H4A C4 H4B 107.9 n
C9a C4a N10 122.66(12) y
C9a C4a C4 125.87(12) y
N10 C4a C4 111.47(10) y
C8a C4b N10 122.96(12) y
C8a C4b C5 125.67(13) y
N10 C4b C5 111.37(10) y
C4b C5 C6 112.02(12) y
C4b C5 H5A 109.21(9) n
C6 C5 H5A 109.21(9) n
C4b C5 H5B 109.21(8) n
C6 C5 H5B 109.21(7) n
H5A C5 H5B 107.9 n
C61 C6 C7 109.90(13) y
C61 C6 C62 108.96(14) y
C7 C6 C62 110.04(13) y
C61 C6 C5 111.07(14) y
C7 C6 C5 107.61(12) y
C62 C6 C5 109.24(13) y
C6 C61 H61A 109.47(8) n
C6 C61 H61B 109.47(9) n
H61A C61 H61B 109.5 n
C6 C61 H61C 109.47(10) n
H61A C61 H61C 109.5 n
H61B C61 H61C 109.5 n
C6 C62 H62A 109.47(8) n
C6 C62 H62B 109.47(9) n
H62A C62 H62B 109.5 n
C6 C62 H62C 109.47(10) n
H62A C62 H62C 109.5 n
H62B C62 H62C 109.5 n
C8 C7 C6 115.25(13) y
C8 C7 H7A 108.46(8) n
C6 C7 H7A 108.46(9) n
C8 C7 H7B 108.46(9) n
C6 C7 H7B 108.46(10) n
H7A C7 H7B 107.5 n
O8 C8 C8a 120.34(13) y
O8 C8 C7 121.28(14) y
C8a C8 C7 118.32(11) y
C4b C8a C8 118.39(12) y
C4b C8a C9 123.04(12) y
C8 C8a C9 118.57(10) y
C4a C9a C1 118.17(12) y
C4a C9a C9 123.23(12) y
C1 C9a C9 118.56(9) y
C9a C9 C8a 108.73(9) y
C9a C9 C1' 108.49(11) y
C8a C9 C1' 110.69(11) y
C9a C9 H9 109.63(6) n
C8a C9 H9 109.63(7) n
C1' C9 H9 109.63(6) n
C6' C1' C2' 115.87(14) n
C6' C1' C9 117.45(11) y
C2' C1' C9 126.45(11) y
C3' C2' C1' 122.15(13) n
C3' C2' N2' 115.31(12) n
C1' C2' N2' 122.54(14) n
C4' C3' C2' 119.77(14) n
C4' C3' H3' 120.12(11) n
C2' C3' H3' 120.12(8) n
C3' C4' C5' 119.7(2) n
C3' C4' H4' 120.14(10) n
C5' C4' H4' 120.14(11) n
C6' C5' C4' 119.9(2) n
C6' C5' H5' 120.04(9) n
C4' C5' H5' 120.04(11) n
C5' C6' C1' 122.57(14) n
C5' C6' H6' 118.72(8) n
C1' C6' H6' 118.72(9) n

loop_
_geom_bond_atom_site_label_1
_geom_bond_atom_site_label_2
_geom_bond_distance
_geom_bond_publ_flag
O1 C1 1.2212(14) y
O2' N2' 1.218(2) y
O3' N2' 1.221(2) y
O8 C8 1.217(2) y
N2' C2' 1.461(2) y
N10 C4b 1.371(2) y
N10 C4a 1.372(2) y
N10 H10 0.86 n
C1 C9a 1.469(2) y
C1 C2 1.505(2) y
C2 C3 1.523(2) y
C2 H2A 0.97 n
C2 H2B 0.97 n
C3 C31 1.531(3) y
C3 C4 1.527(2) y
C3 C32 1.531(2) y
C31 H31A 0.96 n
C31 H31B 0.96 n
C31 H31C 0.96 n
C32 H32A 0.96 n
C32 H32B 0.96 n
C32 H32C 0.96 n
C4 C4a 1.484(2) y
C4 H4A 0.97 n
C4 H4B 0.97 n
C4a C9a 1.333(2) y
C4b C8a 1.330(2) y
C4b C5 1.491(2) y
C5 C6 1.538(2) y
C5 H5A 0.97 n
C5 H5B 0.97 n
C6 C61 1.526(3) y
C6 C7 1.525(2) y
C6 C62 1.529(2) y
C61 H61A 0.96 n
C61 H61B 0.96 n
C61 H61C 0.96 n
C62 H62A 0.96 n
C62 H62B 0.96 n
C62 H62C 0.96 n
C7 C8 1.510(2) y
C7 H7A 0.97 n
C7 H7B 0.97 n
C8 C8a 1.473(2) y
C8a C9 1.515(2) y
C9a C9 1.512(2) y
C9 C1' 1.527(2) y
C9 H9 0.98 n
C1' C6' 1.388(2) n
C1' C2' 1.397(2) n
C2' C3' 1.395(2) n
C3' C4' 1.373(2) n
C3' H3' 0.93 n
C4' C5' 1.372(2) n
C4' H4' 0.93 n
C5' C6' 1.388(3) n
C5' H5' 0.93 n
C6' H6' 0.93 n

loop_
_cod_related_entry_id
_cod_related_entry_database
_cod_related_entry_code
1 ChemSpider 3006229
